data_4089171
loop_
_publ_author_name
'Valyaev, Dmitry A.'
'Wei, Duo'
'Elangovan, Saravanakumar'
'Cavailles, Matthieu'
'Dorcet, Vincent'
'Sortais, Jean-Baptiste'
'Darcel, Christophe'
'Lugan, No\"el'

_publ_section_title
;
 Half-Sandwich Manganese Complexes Bearing Cp Tethered N-Heterocyclic
 Carbene Ligands: Synthesis and Mechanistic Insights into the Catalytic
 Ketone Hydrosilylation
;
_journal_issue 24
_journal_name_full Organometallics
_journal_page_first 4090
_journal_paper_doi 10.1021/acs.organomet.6b00785
_journal_volume 35
_journal_year 2016
_chemical_formula_moiety 'C32 H33 Mn N2 O Si'
_chemical_formula_sum 'C32 H33 Mn N2 O Si'
_chemical_formula_weight 544.63
_space_group_IT_number 15
_space_group_name_Hall '-C 2yc'
_space_group_name_H-M_alt 'C 1 2/c 1'
_symmetry_cell_setting monoclinic
_symmetry_Int_Tables_number 15
_symmetry_space_group_name_Hall '-C 2yc'
_symmetry_space_group_name_H-M 'C 1 2/c 1'
_atom_sites_solution_hydrogens mixed
_audit_creation_date 2016-06-21T11:30:25-00:00
_audit_creation_method 'WinGX routine CIF_UPDATE'
_cell_angle_alpha 90
_cell_angle_beta 97.803(5)
_cell_angle_gamma 90
_cell_formula_units_Z 8
_cell_length_a 11.8276(5)
_cell_length_b 17.7797(7)
_cell_length_c 28.1804(17)
_cell_measurement_reflns_used 23582
_cell_measurement_temperature 123(2)
_cell_measurement_theta_max 32.6430
_cell_measurement_theta_min 3.1789
_cell_measurement_wavelength 0.71073
_cell_volume 5871.2(5)
_computing_structure_refinement 'SHELXL-2014/7 (Sheldrick, 2014)'
_diffrn_ambient_temperature 123(2)
_diffrn_measured_fraction_theta_full 0.997
_diffrn_measured_fraction_theta_max 0.998
_diffrn_measurement_device_type 'Xcalibur, Eos, Gemini ultra'
_diffrn_measurement_method '\w scans'
_diffrn_radiation_monochromator graphite
_diffrn_radiation_probe x-ray
_diffrn_radiation_source 'Enhance (Mo) X-ray Source'
_diffrn_radiation_type MoK\a
_diffrn_radiation_wavelength 0.71073
_diffrn_reflns_av_R_equivalents 0.0205
_diffrn_reflns_av_unetI/netI 0.0124
_diffrn_reflns_Laue_measured_fraction_full 0.997
_diffrn_reflns_Laue_measured_fraction_max 0.998
_diffrn_reflns_limit_h_max 14
_diffrn_reflns_limit_h_min -14
_diffrn_reflns_limit_k_max 22
_diffrn_reflns_limit_k_min -22
_diffrn_reflns_limit_l_max 35
_diffrn_reflns_limit_l_min -35
_diffrn_reflns_number 33051
_diffrn_reflns_point_group_measured_fraction_full 0.997
_diffrn_reflns_point_group_measured_fraction_max 0.998
_diffrn_reflns_theta_full 25.242
_diffrn_reflns_theta_max 26.369
_diffrn_reflns_theta_min 3.169
_diffrn_standards_decay_% 0
_diffrn_standards_interval_count 0
_diffrn_standards_number 0
_exptl_absorpt_coefficient_mu 0.516
_exptl_absorpt_correction_T_max 1.000
_exptl_absorpt_correction_T_min 0.951
_exptl_absorpt_correction_type multi-scan
_exptl_absorpt_process_details
;
'SADABS, Sheldrick, Bruker, 2000'
;
_exptl_crystal_colour yellow
_exptl_crystal_density_diffrn 1.232
_exptl_crystal_density_method 'not measured'
_exptl_crystal_description parallelepiped
_exptl_crystal_F_000 2288
_exptl_crystal_size_max 0.25
_exptl_crystal_size_mid 0.25
_exptl_crystal_size_min 0.18
_refine_diff_density_max 0.384
_refine_diff_density_min -0.305
_refine_diff_density_rms 0.051
_refine_ls_extinction_method none
_refine_ls_goodness_of_fit_ref 1.114
_refine_ls_hydrogen_treatment mixed
_refine_ls_matrix_type full
_refine_ls_number_parameters 343
_refine_ls_number_reflns 6002
_refine_ls_number_restraints 0
_refine_ls_restrained_S_all 1.114
_refine_ls_R_factor_all 0.0364
_refine_ls_R_factor_gt 0.0344
_refine_ls_shift/su_max 0.003
_refine_ls_shift/su_mean 0
_refine_ls_structure_factor_coef Fsqd
_refine_ls_weighting_details 'w=1/[\s^2^(Fo^2^)+(0.0272P)^2^+12.5126P] where P=(Fo^2^+2Fc^2^)/3'
_refine_ls_weighting_scheme calc
_refine_ls_wR_factor_gt 0.0815
_refine_ls_wR_factor_ref 0.0828
_reflns_Friedel_coverage 0
_reflns_number_gt 5681
_reflns_number_total 6002
_reflns_threshold_expression 'I > 2\s(I)'
_cod_data_source_file om6b00785_si_002.cif
_cod_data_source_block 8b
_cod_original_sg_symbol_H-M 'C 2/c'
_cod_database_code 4089171

loop_
_symmetry_equiv_pos_as_xyz
'x, y, z'
'-x, y, -z+1/2'
'x+1/2, y+1/2, z'
'-x+1/2, y+1/2, -z+1/2'
'-x, -y, -z'
'x, -y, z-1/2'
'-x+1/2, -y+1/2, -z'
'x+1/2, -y+1/2, z-1/2'

loop_
_atom_site_label
_atom_site_type_symbol
_atom_site_fract_x
_atom_site_fract_y
_atom_site_fract_z
_atom_site_U_iso_or_equiv
_atom_site_adp_type
_atom_site_occupancy
_atom_site_site_symmetry_order
_atom_site_calc_flag
_atom_site_refinement_flags_posn
_atom_site_refinement_flags_adp
C2 C 0.55098(14) 0.18782(9) 0.55926(6) 0.0153(3) Uani 1 1 d . .
C3 C 0.64715(13) 0.32121(9) 0.56594(6) 0.0129(3) Uani 1 1 d . .
C4 C 0.64722(14) 0.42308(9) 0.51646(6) 0.0166(3) Uani 1 1 d . .
H4 H 0.6221 0.4656 0.4988 0.02 Uiso 1 1 calc R U
C5 C 0.75062(14) 0.39147(9) 0.51918(6) 0.0168(3) Uani 1 1 d . .
H5 H 0.8113 0.4078 0.504 0.02 Uiso 1 1 calc R U
C6 C 0.84854(14) 0.28102(10) 0.56211(6) 0.0180(3) Uani 1 1 d . .
H6A H 0.9132 0.3007 0.5482 0.022 Uiso 1 1 calc R U
H6B H 0.8321 0.231 0.5493 0.022 Uiso 1 1 calc R U
C7 C 0.87821(14) 0.27684(10) 0.61630(6) 0.0193(3) Uani 1 1 d . .
H7A H 0.9493 0.2495 0.6242 0.023 Uiso 1 1 calc R U
H7B H 0.8893 0.3273 0.6292 0.023 Uiso 1 1 calc R U
C11 C 0.78618(14) 0.23851(10) 0.63894(6) 0.0170(3) Uani 1 1 d . .
C12 C 0.72007(15) 0.26880(10) 0.67309(6) 0.0206(4) Uani 1 1 d . .
H12 H 0.7273 0.3167 0.6864 0.025 Uiso 1 1 calc R U
C13 C 0.64121(16) 0.21262(11) 0.68321(6) 0.0234(4) Uani 1 1 d . .
H13 H 0.5874 0.2175 0.7042 0.028 Uiso 1 1 calc R U
C14 C 0.65876(16) 0.14794(10) 0.65578(7) 0.0236(4) Uani 1 1 d . .
H14 H 0.6187 0.1029 0.6556 0.028 Uiso 1 1 calc R U
C15 C 0.74821(15) 0.16415(10) 0.62861(7) 0.0201(4) Uani 1 1 d . .
H15 H 0.7771 0.1314 0.6075 0.024 Uiso 1 1 calc R U
C21 C 0.46897(13) 0.40005(9) 0.55114(6) 0.0139(3) Uani 1 1 d . .
C22 C 0.45116(14) 0.44750(9) 0.58910(6) 0.0162(3) Uani 1 1 d . .
C23 C 0.33879(15) 0.46648(9) 0.59371(6) 0.0180(3) Uani 1 1 d . .
H23 H 0.3248 0.4974 0.6189 0.022 Uiso 1 1 calc R U
C24 C 0.24719(14) 0.44070(10) 0.56193(6) 0.0188(3) Uani 1 1 d . .
C25 C 0.26905(14) 0.39500(10) 0.52423(6) 0.0182(3) Uani 1 1 d . .
H25 H 0.2081 0.3778 0.5026 0.022 Uiso 1 1 calc R U
C26 C 0.37970(14) 0.37418(9) 0.51780(6) 0.0161(3) Uani 1 1 d . .
C27 C 0.54903(16) 0.47660(11) 0.62348(7) 0.0236(4) Uani 1 1 d . .
H27A H 0.5203 0.5038 0.6487 0.035 Uiso 1 1 calc R U
H27B H 0.5948 0.5095 0.6069 0.035 Uiso 1 1 calc R U
H27C H 0.5947 0.4352 0.6368 0.035 Uiso 1 1 calc R U
C28 C 0.12599(15) 0.46155(12) 0.56835(7) 0.0266(4) Uani 1 1 d . .
H28A H 0.1101 0.4443 0.599 0.04 Uiso 1 1 calc R U
H28B H 0.0738 0.4384 0.5435 0.04 Uiso 1 1 calc R U
H28C H 0.1173 0.5152 0.5665 0.04 Uiso 1 1 calc R U
C29 C 0.40041(15) 0.32514(11) 0.47618(7) 0.0227(4) Uani 1 1 d . .
H29A H 0.4648 0.344 0.4624 0.034 Uiso 1 1 calc R U
H29B H 0.3341 0.3257 0.4524 0.034 Uiso 1 1 calc R U
H29C H 0.4156 0.2746 0.4872 0.034 Uiso 1 1 calc R U
C31 C 0.34396(15) 0.29747(10) 0.65819(6) 0.0186(3) Uani 1 1 d . .
C32 C 0.40373(17) 0.34659(11) 0.69076(7) 0.0242(4) Uani 1 1 d . .
H32 H 0.4831 0.346 0.6947 0.029 Uiso 1 1 calc R U
C33 C 0.3478(2) 0.39660(12) 0.71761(7) 0.0319(5) Uani 1 1 d . .
H33 H 0.3897 0.429 0.7392 0.038 Uiso 1 1 calc R U
C34 C 0.2303(2) 0.39798(12) 0.71219(8) 0.0342(5) Uani 1 1 d . .
H34 H 0.1926 0.4318 0.7298 0.041 Uiso 1 1 calc R U
C35 C 0.16858(19) 0.34903(13) 0.68064(8) 0.0363(5) Uani 1 1 d . .
H35 H 0.0893 0.3493 0.6772 0.044 Uiso 1 1 calc R U
C36 C 0.22496(17) 0.29936(12) 0.65398(7) 0.0283(4) Uani 1 1 d . .
H36 H 0.1826 0.2666 0.6328 0.034 Uiso 1 1 calc R U
C41 C 0.38379(14) 0.13469(9) 0.64125(6) 0.0167(3) Uani 1 1 d . .
C42 C 0.37979(19) 0.12264(11) 0.68992(7) 0.0284(4) Uani 1 1 d . .
H42 H 0.383 0.1637 0.7105 0.034 Uiso 1 1 calc R U
C43 C 0.3711(2) 0.05068(12) 0.70830(7) 0.0372(5) Uani 1 1 d . .
H43 H 0.3706 0.044 0.741 0.045 Uiso 1 1 calc R U
C44 C 0.36334(19) -0.01110(11) 0.67816(7) 0.0303(4) Uani 1 1 d . .
H44 H 0.3579 -0.0593 0.6904 0.036 Uiso 1 1 calc R U
C45 C 0.36365(17) -0.00040(10) 0.62968(7) 0.0237(4) Uani 1 1 d . .
H45 H 0.3568 -0.0415 0.6091 0.028 Uiso 1 1 calc R U
C46 C 0.37415(15) 0.07132(10) 0.61165(6) 0.0193(3) Uani 1 1 d . .
H46 H 0.3748 0.0775 0.5789 0.023 Uiso 1 1 calc R U
N1 N 0.58452(11) 0.38038(8) 0.54496(5) 0.0135(3) Uani 1 1 d . .
N2 N 0.74960(11) 0.32951(8) 0.54904(5) 0.0140(3) Uani 1 1 d . .
O2 O 0.51518(10) 0.15026(7) 0.52635(4) 0.0204(3) Uani 1 1 d . .
Si1 Si 0.41348(4) 0.23186(2) 0.61774(2) 0.01369(10) Uani 1 1 d . .
Mn1 Mn 0.60764(2) 0.24006(2) 0.60924(2) 0.01214(7) Uani 1 1 d . .
H1 H 0.340(2) 0.2375(15) 0.5746(10) 0.05 Uiso 1 1 d . U
H2 H 0.521(2) 0.2973(16) 0.6146(10) 0.05 Uiso 1 1 d . U

loop_
_atom_site_aniso_label
_atom_site_aniso_U_11
_atom_site_aniso_U_22
_atom_site_aniso_U_33
_atom_site_aniso_U_23
_atom_site_aniso_U_13
_atom_site_aniso_U_12
C2 0.0135(7) 0.0138(8) 0.0198(8) 0.0038(6) 0.0072(6) 0.0016(6)
C3 0.0122(7) 0.0126(7) 0.0137(7) -0.0013(6) 0.0007(6) -0.0006(6)
C4 0.0182(8) 0.0151(8) 0.0170(8) 0.0050(6) 0.0042(6) -0.0005(6)
C5 0.0168(8) 0.0164(8) 0.0183(8) 0.0033(6) 0.0061(6) -0.0020(6)
C6 0.0134(8) 0.0184(8) 0.0229(9) 0.0018(7) 0.0052(6) 0.0040(6)
C7 0.0130(8) 0.0185(8) 0.0255(9) 0.0027(7) -0.0001(7) 0.0011(6)
C11 0.0148(8) 0.0184(8) 0.0161(8) 0.0043(6) -0.0036(6) 0.0029(6)
C12 0.0204(8) 0.0237(9) 0.0166(8) 0.0002(7) -0.0018(7) 0.0002(7)
C13 0.0218(9) 0.0332(10) 0.0145(8) 0.0081(7) 0.0000(7) 0.0014(8)
C14 0.0221(9) 0.0198(9) 0.0273(9) 0.0119(7) -0.0025(7) 0.0002(7)
C15 0.0193(8) 0.0151(8) 0.0247(9) 0.0040(7) -0.0013(7) 0.0052(7)
C21 0.0119(7) 0.0120(7) 0.0181(8) 0.0052(6) 0.0029(6) 0.0026(6)
C22 0.0184(8) 0.0117(7) 0.0184(8) 0.0035(6) 0.0023(6) 0.0010(6)
C23 0.0226(9) 0.0133(8) 0.0193(8) 0.0021(6) 0.0070(7) 0.0045(6)
C24 0.0161(8) 0.0164(8) 0.0247(9) 0.0077(7) 0.0053(7) 0.0040(6)
C25 0.0139(8) 0.0175(8) 0.0225(9) 0.0038(7) -0.0004(6) 0.0004(6)
C26 0.0169(8) 0.0138(8) 0.0174(8) 0.0040(6) 0.0020(6) 0.0021(6)
C27 0.0228(9) 0.0229(9) 0.0245(9) -0.0052(7) 0.0016(7) 0.0002(7)
C28 0.0176(9) 0.0301(10) 0.0333(11) 0.0046(8) 0.0077(8) 0.0069(7)
C29 0.0199(9) 0.0263(9) 0.0211(9) -0.0041(7) -0.0002(7) 0.0031(7)
C31 0.0245(9) 0.0149(8) 0.0181(8) 0.0013(6) 0.0088(7) 0.0005(7)
C32 0.0291(10) 0.0220(9) 0.0223(9) -0.0007(7) 0.0069(8) -0.0010(7)
C33 0.0502(13) 0.0238(10) 0.0223(10) -0.0059(8) 0.0077(9) 0.0008(9)
C34 0.0489(13) 0.0299(11) 0.0277(10) -0.0014(8) 0.0191(9) 0.0140(9)
C35 0.0293(11) 0.0396(12) 0.0428(13) -0.0043(10) 0.0156(9) 0.0083(9)
C36 0.0244(10) 0.0292(10) 0.0328(11) -0.0068(8) 0.0093(8) 0.0002(8)
C41 0.0158(8) 0.0164(8) 0.0188(8) 0.0012(6) 0.0059(6) -0.0027(6)
C42 0.0481(12) 0.0201(9) 0.0191(9) -0.0043(7) 0.0127(8) -0.0091(8)
C43 0.0676(16) 0.0282(11) 0.0179(9) 0.0028(8) 0.0139(10) -0.0151(10)
C44 0.0470(12) 0.0179(9) 0.0274(10) 0.0048(8) 0.0093(9) -0.0090(8)
C45 0.0305(10) 0.0174(9) 0.0235(9) -0.0039(7) 0.0055(8) -0.0050(7)
C46 0.0226(9) 0.0198(9) 0.0158(8) -0.0004(7) 0.0037(7) -0.0029(7)
N1 0.0128(6) 0.0135(6) 0.0145(7) 0.0031(5) 0.0031(5) 0.0005(5)
N2 0.0126(6) 0.0148(7) 0.0149(7) 0.0014(5) 0.0029(5) 0.0011(5)
O2 0.0209(6) 0.0231(6) 0.0182(6) -0.0062(5) 0.0058(5) -0.0029(5)
Si1 0.0146(2) 0.0127(2) 0.0146(2) -0.00013(16) 0.00459(16) -0.00129(16)
Mn1 0.01256(13) 0.01110(13) 0.01281(13) 0.00165(9) 0.00194(9) 0.00009(9)

loop_
_atom_type_symbol
_atom_type_description
_atom_type_scat_dispersion_real
_atom_type_scat_dispersion_imag
_atom_type_scat_source
C C 0.0033 0.0016 'International Tables Vol C Tables 4.2.6.8 and 6.1.1.4'
H H 0 0 'International Tables Vol C Tables 4.2.6.8 and 6.1.1.4'
N N 0.0061 0.0033 'International Tables Vol C Tables 4.2.6.8 and 6.1.1.4'
O O 0.0106 0.006 'International Tables Vol C Tables 4.2.6.8 and 6.1.1.4'
Si Si 0.0817 0.0704 'International Tables Vol C Tables 4.2.6.8 and 6.1.1.4'
Mn Mn 0.3368 0.7283 'International Tables Vol C Tables 4.2.6.8 and 6.1.1.4'

loop_
_geom_angle_atom_site_label_1
_geom_angle_atom_site_label_2
_geom_angle_atom_site_label_3
_geom_angle
O2 C2 Mn1 177.39(15)
N2 C3 N1 102.65(13)
N2 C3 Mn1 125.82(12)
N1 C3 Mn1 131.51(12)
C5 C4 N1 107.00(14)
C5 C4 H4 126.5
N1 C4 H4 126.5
C4 C5 N2 106.56(14)
C4 C5 H5 126.7
N2 C5 H5 126.7
N2 C6 C7 110.47(14)
N2 C6 H6A 109.6
C7 C6 H6A 109.6
N2 C6 H6B 109.6
C7 C6 H6B 109.6
H6A C6 H6B 108.1
C11 C7 C6 111.58(14)
C11 C7 H7A 109.3
C6 C7 H7A 109.3
C11 C7 H7B 109.3
C6 C7 H7B 109.3
H7A C7 H7B 108
C15 C11 C12 107.72(16)
C15 C11 C7 124.50(16)
C12 C11 C7 127.76(16)
C15 C11 Mn1 70.50(10)
C12 C11 Mn1 70.15(10)
C7 C11 Mn1 123.83(11)
C13 C12 C11 107.75(16)
C13 C12 Mn1 69.67(10)
C11 C12 Mn1 71.25(10)
C13 C12 H12 126.1
C11 C12 H12 126.1
Mn1 C12 H12 124.6
C14 C13 C12 108.18(16)
C14 C13 Mn1 70.90(10)
C12 C13 Mn1 71.48(10)
C14 C13 H13 125.9
C12 C13 H13 125.9
Mn1 C13 H13 123.4
C13 C14 C15 107.77(16)
C13 C14 Mn1 70.25(10)
C15 C14 Mn1 71.45(10)
C13 C14 H14 126.1
C15 C14 H14 126.1
Mn1 C14 H14 123.8
C11 C15 C14 108.57(16)
C11 C15 Mn1 71.27(9)
C14 C15 Mn1 69.95(10)
C11 C15 H15 125.7
C14 C15 H15 125.7
Mn1 C15 H15 124.7
C26 C21 C22 122.36(15)
C26 C21 N1 118.82(15)
C22 C21 N1 118.74(14)
C23 C22 C21 117.45(16)
C23 C22 C27 121.28(16)
C21 C22 C27 121.27(15)
C24 C23 C22 122.08(16)
C24 C23 H23 119
C22 C23 H23 119
C23 C24 C25 118.49(15)
C23 C24 C28 120.74(17)
C25 C24 C28 120.78(17)
C24 C25 C26 121.98(16)
C24 C25 H25 119
C26 C25 H25 119
C21 C26 C25 117.60(16)
C21 C26 C29 121.82(15)
C25 C26 C29 120.58(15)
C22 C27 H27A 109.5
C22 C27 H27B 109.5
H27A C27 H27B 109.5
C22 C27 H27C 109.5
H27A C27 H27C 109.5
H27B C27 H27C 109.5
C24 C28 H28A 109.5
C24 C28 H28B 109.5
H28A C28 H28B 109.5
C24 C28 H28C 109.5
H28A C28 H28C 109.5
H28B C28 H28C 109.5
C26 C29 H29A 109.5
C26 C29 H29B 109.5
H29A C29 H29B 109.5
C26 C29 H29C 109.5
H29A C29 H29C 109.5
H29B C29 H29C 109.5
C32 C31 C36 117.23(17)
C32 C31 Si1 124.14(14)
C36 C31 Si1 118.57(14)
C31 C32 C33 121.62(19)
C31 C32 H32 119.2
C33 C32 H32 119.2
C34 C33 C32 119.9(2)
C34 C33 H33 120.1
C32 C33 H33 120.1
C33 C34 C35 119.82(19)
C33 C34 H34 120.1
C35 C34 H34 120.1
C34 C35 C36 120.0(2)
C34 C35 H35 120
C36 C35 H35 120
C35 C36 C31 121.48(19)
C35 C36 H36 119.3
C31 C36 H36 119.3
C42 C41 C46 116.87(16)
C42 C41 Si1 120.99(13)
C46 C41 Si1 121.94(13)
C43 C42 C41 121.47(18)
C43 C42 H42 119.3
C41 C42 H42 119.3
C44 C43 C42 120.28(18)
C44 C43 H43 119.9
C42 C43 H43 119.9
C45 C44 C43 119.30(18)
C45 C44 H44 120.4
C43 C44 H44 120.4
C44 C45 C46 120.19(17)
C44 C45 H45 119.9
C46 C45 H45 119.9
C45 C46 C41 121.85(16)
C45 C46 H46 119.1
C41 C46 H46 119.1
C3 N1 C4 111.60(13)
C3 N1 C21 126.71(13)
C4 N1 C21 121.67(13)
C3 N2 C5 112.18(13)
C3 N2 C6 124.46(14)
C5 N2 C6 123.31(14)
C31 Si1 C41 103.55(7)
C31 Si1 Mn1 122.27(6)
C41 Si1 Mn1 108.79(5)
C31 Si1 H1 102.1(11)
C41 Si1 H1 104.2(11)
Mn1 Si1 H1 114.0(11)
C31 Si1 H2 89.9(9)
C41 Si1 H2 143.0(9)
Mn1 Si1 H2 38.6(9)
H1 Si1 H2 106.3(14)
C2 Mn1 C3 89.28(7)
C2 Mn1 C13 132.09(8)
C3 Mn1 C13 137.84(7)
C2 Mn1 C14 97.67(8)
C3 Mn1 C14 149.84(7)
C13 Mn1 C14 38.86(8)
C2 Mn1 C12 158.36(7)
C3 Mn1 C12 99.86(7)
C13 Mn1 C12 38.85(7)
C14 Mn1 C12 64.93(7)
C2 Mn1 C15 94.00(7)
C3 Mn1 C15 111.91(7)
C13 Mn1 C15 64.69(7)
C14 Mn1 C15 38.60(7)
C12 Mn1 C15 64.41(7)
C2 Mn1 C11 123.62(7)
C3 Mn1 C11 87.03(6)
C13 Mn1 C11 64.85(7)
C14 Mn1 C11 64.67(7)
C12 Mn1 C11 38.60(7)
C15 Mn1 C11 38.23(7)
C2 Mn1 Si1 77.01(5)
C3 Mn1 Si1 115.04(5)
C13 Mn1 Si1 86.59(5)
C14 Mn1 Si1 95.11(5)
C12 Mn1 Si1 115.62(5)
C15 Mn1 Si1 131.91(5)
C11 Mn1 Si1 151.33(5)
C2 Mn1 H2 104.9(11)
C3 Mn1 H2 77.6(11)
C13 Mn1 H2 95.6(10)
C14 Mn1 H2 127.8(11)
C12 Mn1 H2 96.3(10)
C15 Mn1 H2 159.2(10)
C11 Mn1 H2 128.8(11)
Si1 Mn1 H2 47.6(11)

loop_
_geom_bond_atom_site_label_1
_geom_bond_atom_site_label_2
_geom_bond_distance
C2 O2 1.174(2)
C2 Mn1 1.7433(17)
C3 N2 1.369(2)
C3 N1 1.373(2)
C3 Mn1 1.9860(16)
C4 C5 1.339(2)
C4 N1 1.390(2)
C4 H4 0.93
C5 N2 1.387(2)
C5 H5 0.93
C6 N2 1.460(2)
C6 C7 1.522(2)
C6 H6A 0.97
C6 H6B 0.97
C7 C11 1.498(2)
C7 H7A 0.97
C7 H7B 0.97
C11 C15 1.414(2)
C11 C12 1.425(2)
C11 Mn1 2.1635(16)
C12 C13 1.422(3)
C12 Mn1 2.1490(17)
C12 H12 0.93
C13 C14 1.417(3)
C13 Mn1 2.1252(17)
C13 H13 0.93
C14 C15 1.417(3)
C14 Mn1 2.1337(17)
C14 H14 0.93
C15 Mn1 2.1535(17)
C15 H15 0.93
C21 C26 1.393(2)
C21 C22 1.401(2)
C21 N1 1.444(2)
C22 C23 1.394(2)
C22 C27 1.497(2)
C23 C24 1.386(3)
C23 H23 0.93
C24 C25 1.389(3)
C24 C28 1.515(2)
C25 C26 1.395(2)
C25 H25 0.93
C26 C29 1.508(2)
C27 H27A 0.96
C27 H27B 0.96
C27 H27C 0.96
C28 H28A 0.96
C28 H28B 0.96
C28 H28C 0.96
C29 H29A 0.96
C29 H29B 0.96
C29 H29C 0.96
C31 C32 1.389(3)
C31 C36 1.397(3)
C31 Si1 1.8948(18)
C32 C33 1.392(3)
C32 H32 0.93
C33 C34 1.378(3)
C33 H33 0.93
C34 C35 1.380(3)
C34 H34 0.93
C35 C36 1.387(3)
C35 H35 0.93
C36 H36 0.93
C41 C42 1.395(2)
C41 C46 1.397(2)
C41 Si1 1.8999(17)
C42 C43 1.389(3)
C42 H42 0.93
C43 C44 1.384(3)
C43 H43 0.93
C44 C45 1.380(3)
C44 H44 0.93
C45 C46 1.385(3)
C45 H45 0.93
C46 H46 0.93
Si1 Mn1 2.3456(5)
Si1 H1 1.40(3)
Si1 H2 1.74(3)
Mn1 H2 1.47(3)

loop_
_geom_torsion_atom_site_label_1
_geom_torsion_atom_site_label_2
_geom_torsion_atom_site_label_3
_geom_torsion_atom_site_label_4
_geom_torsion
N1 C4 C5 N2 0.42(19)
N2 C6 C7 C11 65.85(18)
C6 C7 C11 C15 59.2(2)
C6 C7 C11 C12 -119.41(19)
C6 C7 C11 Mn1 -29.3(2)
C15 C11 C12 C13 -0.39(19)
C7 C11 C12 C13 178.38(16)
Mn1 C11 C12 C13 60.40(12)
C15 C11 C12 Mn1 -60.79(12)
C7 C11 C12 Mn1 117.97(17)
C11 C12 C13 C14 0.3(2)
Mn1 C12 C13 C14 61.75(12)
C11 C12 C13 Mn1 -61.41(12)
C12 C13 C14 C15 -0.2(2)
Mn1 C13 C14 C15 61.96(12)
C12 C13 C14 Mn1 -62.12(12)
C12 C11 C15 C14 0.30(19)
C7 C11 C15 C14 -178.52(15)
Mn1 C11 C15 C14 -60.27(12)
C12 C11 C15 Mn1 60.57(12)
C7 C11 C15 Mn1 -118.25(16)
C13 C14 C15 C11 -0.1(2)
Mn1 C14 C15 C11 61.10(12)
C13 C14 C15 Mn1 -61.19(12)
C26 C21 C22 C23 2.2(2)
N1 C21 C22 C23 179.00(14)
C26 C21 C22 C27 -177.89(16)
N1 C21 C22 C27 -1.1(2)
C21 C22 C23 C24 -0.8(2)
C27 C22 C23 C24 179.31(16)
C22 C23 C24 C25 -0.5(3)
C22 C23 C24 C28 179.18(16)
C23 C24 C25 C26 0.4(3)
C28 C24 C25 C26 -179.22(16)
C22 C21 C26 C25 -2.3(2)
N1 C21 C26 C25 -179.03(14)
C22 C21 C26 C29 178.00(16)
N1 C21 C26 C29 1.2(2)
C24 C25 C26 C21 0.9(2)
C24 C25 C26 C29 -179.37(16)
C36 C31 C32 C33 -1.0(3)
Si1 C31 C32 C33 176.26(15)
C31 C32 C33 C34 0.1(3)
C32 C33 C34 C35 0.9(3)
C33 C34 C35 C36 -0.9(3)
C34 C35 C36 C31 -0.1(3)
C32 C31 C36 C35 1.0(3)
Si1 C31 C36 C35 -176.44(17)
C46 C41 C42 C43 2.5(3)
Si1 C41 C42 C43 -172.57(18)
C41 C42 C43 C44 -1.6(4)
C42 C43 C44 C45 -0.3(4)
C43 C44 C45 C46 1.4(3)
C44 C45 C46 C41 -0.5(3)
C42 C41 C46 C45 -1.4(3)
Si1 C41 C46 C45 173.58(14)
N2 C3 N1 C4 -0.16(17)
Mn1 C3 N1 C4 -179.18(12)
N2 C3 N1 C21 -178.68(15)
Mn1 C3 N1 C21 2.3(2)
C5 C4 N1 C3 -0.16(19)
C5 C4 N1 C21 178.44(15)
C26 C21 N1 C3 -95.3(2)
C22 C21 N1 C3 87.8(2)
C26 C21 N1 C4 86.3(2)
C22 C21 N1 C4 -90.55(19)
N1 C3 N2 C5 0.43(18)
Mn1 C3 N2 C5 179.53(12)
N1 C3 N2 C6 178.14(14)
Mn1 C3 N2 C6 -2.8(2)
C4 C5 N2 C3 -0.55(19)
C4 C5 N2 C6 -178.29(15)
C7 C6 N2 C3 -53.6(2)
C7 C6 N2 C5 123.82(17)
C32 C31 Si1 C41 112.77(16)
C36 C31 Si1 C41 -69.96(16)
C32 C31 Si1 Mn1 -10.18(18)
C36 C31 Si1 Mn1 167.08(13)
C42 C41 Si1 C31 -33.78(17)
C46 C41 Si1 C31 151.45(14)
C42 C41 Si1 Mn1 97.68(15)
C46 C41 Si1 Mn1 -77.08(15)
